data_9011120
loop_
_publ_author_name
'Bosio, L.'
'Curien, H.'
'Dupont, M.'
'Rimsky, A.'

_publ_section_title
;
 Structure cristalline de Ga-gamma
 Sample: at T = 220 K
 Note: structure known as gamma phase
;
_journal_name_full 'Acta Crystallographica, Section B'
_journal_page_first 1974
_journal_page_last 1975
_journal_paper_doi 10.1107/S0567740872005357
_journal_volume 28
_journal_year 1972
_chemical_compound_source Synthetic
_chemical_formula_sum Ga
_chemical_name_mineral Gallium
_space_group_IT_number 63
_symmetry_space_group_name_Hall '-C 2c 2'
_symmetry_space_group_name_H-M 'C m c m'
_cell_angle_alpha 90
_cell_angle_beta 90
_cell_angle_gamma 90
_cell_length_a 10.593
_cell_length_b 13.523
_cell_length_c 5.203
_cell_formula_units_Z 40
_cell_volume 745.325
_database_code_amcsd 0009437
_diffrn_ambient_temperature 220
_exptl_crystal_density_diffrn 6.214
_cod_database_code 9011120

loop_
_space_group_symop_operation_xyz
x,y,z
1/2+x,1/2+y,z
x,-y,1/2+z
1/2+x,1/2-y,1/2+z
-x,y,1/2-z
1/2-x,1/2+y,1/2-z
-x,y,z
1/2-x,1/2+y,z
x,-y,-z
1/2+x,1/2-y,-z
x,y,1/2-z
1/2+x,1/2+y,1/2-z
-x,-y,1/2+z
1/2-x,1/2-y,1/2+z
-x,-y,-z
1/2-x,1/2-y,-z

loop_
_atom_site_aniso_label
_atom_site_aniso_U_11
_atom_site_aniso_U_22
_atom_site_aniso_U_33
_atom_site_aniso_U_12
_atom_site_aniso_U_13
_atom_site_aniso_U_23
Ga1 0.02274 0.02594 0.00233 0.00000 0.00000 0.00000
Ga2 0.02160 0.02779 0.00315 0.00290 0.00000 0.00000
Ga3 0.04605 0.03891 0.00343 0.00000 0.00084 0.00000
Ga4 0.01933 0.00278 0.00288 0.00073 0.00000 0.00000
Ga5 0.01251 0.00371 0.00274 0.00218 0.00000 0.00000
Ga6 0.01364 0.01019 0.00261 0.00000 0.00000 0.00000

loop_
_atom_site_label
_atom_site_fract_x
_atom_site_fract_y
_atom_site_fract_z
Ga1 0.00000 0.00090 0.25000
Ga2 0.27940 0.05040 0.25000
Ga3 0.00000 0.39470 0.00000
Ga4 0.12560 0.20620 0.25000
Ga5 0.27180 0.36120 0.25000
Ga6 0.50000 0.28530 0.25000

loop_
_cod_related_entry_id
_cod_related_entry_database
_cod_related_entry_code
1 ChemSpider 4514603
2 AMCSD 0009437
